data_7038740
loop_
_publ_author_name
'Lin, Lin'
'Zhang, Ying-Ying'
'Lin, Yue-Jian'
'Jin, Guo-Xin'

_publ_section_title
;
 Half-sandwich rhodium and iridium metallamacrocycles constructed via C-H
 activation.
;
_journal_issue 16
_journal_name_full 'Dalton transactions (Cambridge, England : 2003)'
_journal_page_first 7014
_journal_page_last 7021
_journal_paper_doi 10.1039/c5dt04777c
_journal_volume 45
_journal_year 2016
_chemical_formula_sum 'C80 H108 F12 Ir4 N8 O16 S4'
_chemical_formula_weight 2562.78
_chemical_name_systematic
; 
 ? 
;
_space_group_crystal_system triclinic
_space_group_IT_number 2
_space_group_name_Hall '-P 1'
_space_group_name_H-M_alt 'P -1'
_symmetry_space_group_name_Hall '-P 1'
_symmetry_space_group_name_H-M 'P -1'
_atom_sites_solution_hydrogens geom
_audit_creation_method SHELXL-2013
_audit_update_record
;
2016-02-04 deposited with the CCDC.
2016-03-09 downloaded from the CCDC.
;
_cell_angle_alpha 117.078(17)
_cell_angle_beta 91.549(16)
_cell_angle_gamma 117.800(12)
_cell_formula_units_Z 1
_cell_length_a 14.728(15)
_cell_length_b 14.785(16)
_cell_length_c 15.17(3)
_cell_measurement_reflns_used 4708
_cell_measurement_temperature 293(2)
_cell_measurement_theta_max 27.36
_cell_measurement_theta_min 2.60
_cell_volume 2479(6)
_computing_cell_refinement 'Bruker SAINT'
_computing_data_collection 'Bruker APEX2'
_computing_data_reduction 'Bruker SAINT'
_computing_molecular_graphics 'Bruker SHELXTL'
_computing_publication_material 'Bruker SHELXTL'
_computing_structure_refinement 'SHELXL-2013 (Sheldrick, 2013)'
_computing_structure_solution 'SHELXS-97 (Sheldrick, 2008)'
_diffrn_ambient_temperature 293(2)
_diffrn_measured_fraction_theta_full 0.935
_diffrn_measured_fraction_theta_max 0.962
_diffrn_measurement_device_type 'Bruker APEX-II CCD'
_diffrn_measurement_method '\f and \w scans'
_diffrn_radiation_type MoK\a
_diffrn_radiation_wavelength 0.71073
_diffrn_reflns_av_R_equivalents 0.0314
_diffrn_reflns_av_unetI/netI 0.0747
_diffrn_reflns_Laue_measured_fraction_full 0.935
_diffrn_reflns_Laue_measured_fraction_max 0.962
_diffrn_reflns_limit_h_max 14
_diffrn_reflns_limit_h_min -17
_diffrn_reflns_limit_k_max 17
_diffrn_reflns_limit_k_min -13
_diffrn_reflns_limit_l_max 18
_diffrn_reflns_limit_l_min -17
_diffrn_reflns_number 11753
_diffrn_reflns_point_group_measured_fraction_full 0.935
_diffrn_reflns_point_group_measured_fraction_max 0.962
_diffrn_reflns_theta_full 25.242
_diffrn_reflns_theta_max 25.009
_diffrn_reflns_theta_min 1.673
_exptl_absorpt_coefficient_mu 5.519
_exptl_absorpt_correction_T_max 0.746
_exptl_absorpt_correction_T_min 0.481
_exptl_absorpt_correction_type multi-scan
_exptl_absorpt_process_details sadabs
_exptl_crystal_colour orange
_exptl_crystal_density_diffrn 1.717
_exptl_crystal_description block
_exptl_crystal_F_000 1252
_exptl_crystal_size_max 0.210
_exptl_crystal_size_mid 0.160
_exptl_crystal_size_min 0.110
_platon_squeeze_details ' '
_refine_diff_density_max 3.876
_refine_diff_density_min -4.140
_refine_diff_density_rms 0.356
_refine_ls_extinction_method none
_refine_ls_goodness_of_fit_ref 0.989
_refine_ls_hydrogen_treatment constr
_refine_ls_matrix_type full
_refine_ls_number_parameters 556
_refine_ls_number_reflns 8403
_refine_ls_number_restraints 62
_refine_ls_restrained_S_all 0.993
_refine_ls_R_factor_all 0.1091
_refine_ls_R_factor_gt 0.0804
_refine_ls_shift/su_max 0.003
_refine_ls_shift/su_mean 0.000
_refine_ls_structure_factor_coef Fsqd
_refine_ls_weighting_details
; 
 w=1/[\s^2^(Fo^2^)+(0.1963P)^2^] 
 where P=(Fo^2^+2Fc^2^)/3 
;
_refine_ls_weighting_scheme calc
_refine_ls_wR_factor_gt 0.2282
_refine_ls_wR_factor_ref 0.2633
_reflns_Friedel_coverage 0.000
_reflns_number_gt 5567
_reflns_number_total 8403
_reflns_threshold_expression 'I > 2\s(I)'
_cod_data_source_file c5dt04777c2.cif
_cod_data_source_block 1bs
_cod_depositor_comments 'Adding full bibliography for 7038734--7038741.cif.'
_cod_database_code 7038740
_shelx_space_group_comment
; 
The symmetry employed for this shelxl refinement is uniquely defined 
by the following loop, which should always be used as a source of 
symmetry information in preference to the above space-group names. 
They are only intended as comments. 
;
_shelx_estimated_absorpt_t_min 0.390
_shelx_estimated_absorpt_t_max 0.582
_shelxl_version_number 2013-2

loop_
_space_group_symop_operation_xyz
'x, y, z'
'-x, -y, -z'

loop_
_atom_site_label
_atom_site_type_symbol
_atom_site_fract_x
_atom_site_fract_y
_atom_site_fract_z
_atom_site_U_iso_or_equiv
_atom_site_adp_type
_atom_site_occupancy
_atom_site_site_symmetry_order
_atom_site_calc_flag
_atom_site_refinement_flags_posn
_atom_site_refinement_flags_adp
Ir1 Ir 0.40043(4) 0.76707(6) 0.17457(4) 0.0462(2) Uani 1 1 d . .
Ir2 Ir 0.60568(4) 0.76307(5) 0.42449(4) 0.0431(2) Uani 1 1 d . .
N1 N 0.6951(9) 0.8835(13) 0.3766(10) 0.052(3) Uani 1 1 d . .
N2 N 0.4017(9) 0.9134(11) 0.2945(8) 0.042(3) Uani 1 1 d . .
N3 N 0.3992(9) 1.0946(10) 0.4584(8) 0.039(3) Uani 1 1 d . .
N4 N 0.1176(13) 0.513(2) 0.3211(18) 0.099(6) Uani 1 1 d D .
H4 H 0.1963 0.5637 0.3418 0.118 Uiso 1 1 calc R U
O1 O 0.3165(7) 0.6774(10) 0.2471(8) 0.055(3) Uani 1 1 d . .
O2 O 0.3342(8) 0.6365(11) 0.3641(8) 0.062(3) Uani 1 1 d . .
O3 O 0.753(3) 0.190(2) 0.214(3) 0.211(14) Uani 1 1 d . .
O4 O 0.8453(18) 0.356(2) 0.3565(17) 0.162(9) Uani 1 1 d . .
O5 O 0.6806(19) 0.235(3) 0.361(2) 0.193(12) Uani 1 1 d D .
O6 O 0.0591(17) 0.9065(19) 0.3529(12) 0.163(9) Uani 1 1 d D .
O7 O -0.1033(16) 0.718(3) 0.2341(18) 0.219(14) Uani 1 1 d . U
O8 O 0.065(2) 0.746(3) 0.211(3) 0.195(11) Uani 1 1 d . .
S1 S 0.7395(6) 0.2650(8) 0.2984(6) 0.108(2) Uani 1 1 d D .
S2 S 0.0050(5) 0.8021(8) 0.2533(6) 0.123(3) Uani 1 1 d D .
F1 F 0.698(2) 0.428(2) 0.342(2) 0.207(11) Uani 1 1 d . .
F2 F 0.757(2) 0.386(2) 0.2142(17) 0.178(9) Uani 1 1 d D .
F3 F 0.606(3) 0.268(4) 0.201(3) 0.36(3) Uani 1 1 d . .
F4 F -0.0582(19) 0.7597(19) 0.0704(14) 0.218(11) Uani 1 1 d D U
F5 F -0.033(3) 0.920(3) 0.197(2) 0.285(14) Uani 1 1 d D U
F6 F 0.102(2) 0.908(3) 0.176(2) 0.331(19) Uani 1 1 d D U
C1 C 0.8029(12) 0.9549(16) 0.4101(13) 0.061(4) Uani 1 1 d . .
H1 H 0.8416 0.9543 0.4591 0.073 Uiso 1 1 calc R U
C2 C 0.8557(13) 1.0259(19) 0.3756(16) 0.076(6) Uani 1 1 d . .
H2 H 0.9306 1.0715 0.3976 0.091 Uiso 1 1 calc R U
C3 C 0.7998(13) 1.0322(18) 0.3072(15) 0.070(5) Uani 1 1 d . .
H3 H 0.8356 1.0836 0.2837 0.084 Uiso 1 1 calc R U
C4 C 0.6888(12) 0.9601(18) 0.2742(14) 0.066(5) Uani 1 1 d . .
H4A H 0.6487 0.9648 0.2298 0.079 Uiso 1 1 calc R U
C5 C 0.6367(11) 0.8806(14) 0.3070(11) 0.045(3) Uani 1 1 d . .
C6 C 0.5208(11) 0.8028(12) 0.2787(10) 0.037(3) Uani 1 1 d . .
C7 C 0.4921(11) 0.7450(14) 0.3311(11) 0.040(3) Uani 1 1 d . .
C8 C 0.3755(11) 0.6777(13) 0.3128(11) 0.043(3) Uani 1 1 d . .
C9 C 0.3113(13) 0.8916(17) 0.3164(13) 0.062(5) Uani 1 1 d . .
H9 H 0.2499 0.8142 0.2788 0.074 Uiso 1 1 calc R U
C10 C 0.3083(12) 0.9841(15) 0.3954(13) 0.049(4) Uani 1 1 d . .
H10 H 0.2425 0.9710 0.4062 0.059 Uiso 1 1 calc R U
C11 C 0.4843(13) 1.1125(16) 0.4340(12) 0.054(4) Uani 1 1 d . .
H11 H 0.5462 1.1893 0.4727 0.065 Uiso 1 1 calc R U
C12 C 0.4893(12) 1.0238(14) 0.3533(12) 0.047(4) Uani 1 1 d . .
H12 H 0.5545 1.0405 0.3392 0.056 Uiso 1 1 calc R U
C13 C 0.3421(14) 0.6100(15) 0.0284(11) 0.054(4) Uani 1 1 d . .
C14 C 0.2676(13) 0.6386(11) 0.0236(12) 0.060(5) Uani 1 1 d D .
C15 C 0.3198(15) 0.7502(15) 0.0392(12) 0.079(6) Uani 1 1 d D .
C16 C 0.434(2) 0.793(2) 0.0460(18) 0.091(7) Uani 1 1 d . .
C17 C 0.4478(16) 0.707(2) 0.0401(12) 0.077(6) Uani 1 1 d . .
C18 C 0.3126(19) 0.4980(19) 0.0101(17) 0.085(6) Uani 1 1 d . .
H18A H 0.2825 0.4874 0.0625 0.127 Uiso 1 1 calc R U
H18B H 0.3748 0.4923 0.0121 0.127 Uiso 1 1 calc R U
H18C H 0.2599 0.4364 -0.0570 0.127 Uiso 1 1 calc R U
C19 C 0.1497(15) 0.567(2) 0.0140(16) 0.106(9) Uani 1 1 d . .
H19A H 0.1227 0.6193 0.0365 0.159 Uiso 1 1 calc R U
H19B H 0.1416 0.5334 0.0565 0.159 Uiso 1 1 calc R U
H19C H 0.1099 0.5034 -0.0572 0.159 Uiso 1 1 calc R U
C20 C 0.286(2) 0.840(2) 0.0554(17) 0.104(8) Uani 1 1 d D .
H20A H 0.2089 0.7970 0.0295 0.156 Uiso 1 1 calc R U
H20B H 0.3180 0.8790 0.0187 0.156 Uiso 1 1 calc R U
H20C H 0.3097 0.8991 0.1282 0.156 Uiso 1 1 calc R U
C21 C 0.513(2) 0.914(3) 0.054(2) 0.156(16) Uani 1 1 d . .
H21A H 0.5860 0.9385 0.0793 0.234 Uiso 1 1 calc R U
H21B H 0.5007 0.9747 0.1000 0.234 Uiso 1 1 calc R U
H21C H 0.5011 0.9029 -0.0141 0.234 Uiso 1 1 calc R U
C22 C 0.5444(17) 0.700(2) 0.0315(17) 0.098(8) Uani 1 1 d . .
H22A H 0.5386 0.6553 -0.0405 0.147 Uiso 1 1 calc R U
H22B H 0.5494 0.6597 0.0647 0.147 Uiso 1 1 calc R U
H22C H 0.6077 0.7796 0.0648 0.147 Uiso 1 1 calc R U
C23 C 0.6582(16) 0.7069(14) 0.5185(13) 0.061(5) Uani 1 1 d . .
C24 C 0.5417(14) 0.6299(16) 0.4674(13) 0.058(4) Uani 1 1 d . .
C25 C 0.5304(12) 0.5676(17) 0.3605(14) 0.058(4) Uani 1 1 d . .
C26 C 0.6364(12) 0.6255(15) 0.3496(12) 0.048(4) Uani 1 1 d . .
C27 C 0.7150(13) 0.7007(15) 0.4497(13) 0.059(4) Uani 1 1 d . .
C28 C 0.7080(18) 0.7819(18) 0.6338(13) 0.085(7) Uani 1 1 d . .
H28A H 0.7181 0.7358 0.6571 0.127 Uiso 1 1 calc R U
H28B H 0.6615 0.8057 0.6664 0.127 Uiso 1 1 calc R U
H28C H 0.7765 0.8524 0.6520 0.127 Uiso 1 1 calc R U
C29 C 0.4564(17) 0.600(2) 0.5168(18) 0.082(6) Uani 1 1 d . .
H29A H 0.3873 0.5541 0.4666 0.124 Uiso 1 1 calc R U
H29B H 0.4663 0.6723 0.5734 0.124 Uiso 1 1 calc R U
H29C H 0.4599 0.5524 0.5425 0.124 Uiso 1 1 calc R U
C30 C 0.4334(15) 0.4776(16) 0.2813(16) 0.073(5) Uani 1 1 d . .
H30A H 0.3764 0.4873 0.3036 0.110 Uiso 1 1 calc R U
H30B H 0.4184 0.4002 0.2648 0.110 Uiso 1 1 calc R U
H30C H 0.4383 0.4832 0.2208 0.110 Uiso 1 1 calc R U
C31 C 0.6597(17) 0.588(2) 0.2480(16) 0.085(6) Uani 1 1 d . .
H31A H 0.7221 0.6555 0.2531 0.127 Uiso 1 1 calc R U
H31B H 0.5990 0.5588 0.1948 0.127 Uiso 1 1 calc R U
H31C H 0.6729 0.5249 0.2308 0.127 Uiso 1 1 calc R U
C32 C 0.8320(14) 0.759(2) 0.4659(19) 0.089(7) Uani 1 1 d . .
H32A H 0.8674 0.8437 0.5155 0.133 Uiso 1 1 calc R U
H32B H 0.8460 0.7460 0.4012 0.133 Uiso 1 1 calc R U
H32C H 0.8587 0.7246 0.4917 0.133 Uiso 1 1 calc R U
C33 C 0.704(4) 0.339(4) 0.266(3) 0.19(2) Uani 1 1 d D .
C34 C -0.001(2) 0.847(2) 0.1664(19) 0.39(6) Uiso 1 1 d D .
C35 C 0.094(3) 0.472(3) 0.387(3) 0.148(12) Uani 1 1 d . U
H35A H 0.0166 0.4275 0.3726 0.178 Uiso 1 1 calc R U
H35B H 0.1252 0.5411 0.4575 0.178 Uiso 1 1 calc R U
C36 C 0.134(3) 0.394(3) 0.380(3) 0.163(14) Uani 1 1 d . U
H36A H 0.1373 0.3536 0.3108 0.244 Uiso 1 1 calc R U
H36B H 0.0850 0.3363 0.3950 0.244 Uiso 1 1 calc R U
H36C H 0.2039 0.4431 0.4288 0.244 Uiso 1 1 calc R U
C37 C 0.082(4) 0.424(4) 0.208(2) 0.202(19) Uani 1 1 d D U
H37A H 0.1102 0.4682 0.1739 0.242 Uiso 1 1 calc R U
H37B H 0.1159 0.3786 0.1977 0.242 Uiso 1 1 calc R U
C38 C -0.032(5) 0.337(5) 0.153(5) 0.27(3) Uani 1 1 d . U
H38A H -0.0425 0.2854 0.0814 0.407 Uiso 1 1 calc R U
H38B H -0.0681 0.3786 0.1590 0.407 Uiso 1 1 calc R U
H38C H -0.0625 0.2889 0.1836 0.407 Uiso 1 1 calc R U
C39 C 0.080(3) 0.581(4) 0.321(3) 0.193(17) Uiso 1 1 d D .
H39A H 0.0035 0.5404 0.3148 0.231 Uiso 1 1 calc R U
H39B H 0.0878 0.5897 0.2619 0.231 Uiso 1 1 calc R U
C40 C 0.140(3) 0.707(4) 0.422(3) 0.193(17) Uiso 1 1 d D .
H40A H 0.2051 0.7212 0.4572 0.290 Uiso 1 1 calc R U
H40B H 0.0952 0.7106 0.4663 0.290 Uiso 1 1 calc R U
H40C H 0.1583 0.7670 0.4049 0.290 Uiso 1 1 calc R U

loop_
_atom_site_aniso_label
_atom_site_aniso_U_11
_atom_site_aniso_U_22
_atom_site_aniso_U_33
_atom_site_aniso_U_23
_atom_site_aniso_U_13
_atom_site_aniso_U_12
Ir1 0.0476(4) 0.0588(4) 0.0303(3) 0.0207(3) 0.0129(3) 0.0301(3)
Ir2 0.0415(4) 0.0568(4) 0.0349(3) 0.0242(3) 0.0153(3) 0.0291(3)
N1 0.042(7) 0.071(9) 0.044(7) 0.031(7) 0.026(6) 0.030(7)
N2 0.045(6) 0.044(7) 0.029(6) 0.012(5) 0.013(5) 0.025(6)
N3 0.046(6) 0.044(7) 0.034(6) 0.020(5) 0.018(5) 0.030(6)
N4 0.058(9) 0.115(16) 0.125(17) 0.075(15) 0.021(10) 0.038(10)
O1 0.028(5) 0.075(8) 0.051(6) 0.035(6) 0.008(4) 0.019(5)
O2 0.047(6) 0.081(8) 0.054(6) 0.044(7) 0.015(5) 0.023(6)
O3 0.31(3) 0.15(2) 0.34(4) 0.17(3) 0.20(3) 0.19(2)
O4 0.138(17) 0.16(2) 0.130(17) 0.067(16) 0.022(14) 0.051(16)
O5 0.18(2) 0.26(3) 0.33(3) 0.25(3) 0.17(2) 0.14(2)
O6 0.138(16) 0.19(2) 0.071(11) 0.028(13) 0.012(11) 0.070(16)
O7 0.084(12) 0.26(3) 0.126(16) 0.060(17) 0.033(12) 0.012(14)
O8 0.139(19) 0.20(3) 0.24(3) 0.09(2) 0.036(19) 0.110(19)
S1 0.104(5) 0.109(5) 0.123(6) 0.079(5) 0.046(4) 0.048(4)
S2 0.069(4) 0.164(7) 0.095(5) 0.054(5) 0.019(3) 0.050(4)
F1 0.35(3) 0.25(3) 0.18(2) 0.16(2) 0.15(2) 0.22(3)
F2 0.27(2) 0.25(2) 0.185(19) 0.18(2) 0.16(2) 0.18(2)
F3 0.33(5) 0.42(6) 0.23(4) 0.09(4) -0.07(3) 0.24(4)
F4 0.24(2) 0.20(2) 0.104(13) 0.065(14) 0.038(14) 0.058(16)
F5 0.38(3) 0.33(3) 0.21(2) 0.14(2) 0.07(2) 0.25(3)
F6 0.33(3) 0.29(3) 0.27(3) 0.16(2) 0.09(2) 0.08(2)
C1 0.047(9) 0.071(12) 0.064(10) 0.037(10) 0.017(8) 0.029(9)
C2 0.037(8) 0.087(14) 0.094(14) 0.052(13) 0.018(9) 0.022(9)
C3 0.059(10) 0.093(14) 0.093(13) 0.075(13) 0.042(10) 0.040(10)
C4 0.043(8) 0.106(15) 0.069(11) 0.062(11) 0.029(8) 0.037(9)
C5 0.045(8) 0.060(10) 0.034(7) 0.021(7) 0.018(6) 0.035(7)
C6 0.048(8) 0.035(7) 0.033(7) 0.023(6) 0.013(6) 0.021(6)
C7 0.038(7) 0.061(9) 0.040(7) 0.034(7) 0.017(6) 0.031(7)
C8 0.046(8) 0.034(8) 0.040(8) 0.016(7) 0.014(7) 0.019(6)
C9 0.050(9) 0.064(11) 0.050(9) 0.017(9) 0.023(8) 0.030(8)
C10 0.047(8) 0.062(10) 0.065(10) 0.045(9) 0.019(8) 0.036(8)
C11 0.052(9) 0.068(11) 0.051(9) 0.037(9) 0.026(7) 0.033(8)
C12 0.055(9) 0.061(10) 0.055(9) 0.041(8) 0.032(7) 0.041(8)
C13 0.071(10) 0.059(10) 0.028(7) 0.011(7) 0.007(7) 0.045(9)
C14 0.066(10) 0.009(7) 0.043(8) -0.008(6) -0.019(7) 0.001(7)
C15 0.095(14) 0.088(15) 0.029(8) -0.004(9) -0.009(9) 0.068(13)
C16 0.109(17) 0.12(2) 0.081(15) 0.081(16) 0.045(13) 0.058(16)
C17 0.081(13) 0.089(15) 0.029(8) 0.034(9) 0.008(8) 0.022(12)
C18 0.116(17) 0.083(15) 0.077(14) 0.041(12) 0.033(13) 0.071(14)
C19 0.063(12) 0.14(2) 0.059(12) 0.027(14) 0.006(10) 0.037(14)
C20 0.16(2) 0.13(2) 0.068(13) 0.049(14) 0.029(14) 0.108(19)
C21 0.15(2) 0.16(3) 0.095(19) 0.10(2) 0.016(17) 0.00(2)
C22 0.076(14) 0.12(2) 0.071(14) 0.036(14) 0.040(12) 0.052(14)
C23 0.092(13) 0.034(9) 0.045(9) 0.016(7) 0.010(9) 0.031(9)
C24 0.082(12) 0.061(11) 0.057(10) 0.041(9) 0.038(9) 0.047(10)
C25 0.047(8) 0.076(12) 0.070(11) 0.048(10) 0.023(8) 0.037(9)
C26 0.050(8) 0.063(10) 0.050(9) 0.035(8) 0.020(7) 0.038(8)
C27 0.058(9) 0.056(10) 0.053(9) 0.020(8) 0.014(8) 0.032(8)
C28 0.112(16) 0.062(12) 0.033(9) 0.002(9) -0.012(10) 0.040(12)
C29 0.096(14) 0.096(16) 0.119(18) 0.079(15) 0.070(14) 0.071(13)
C30 0.088(13) 0.055(11) 0.085(13) 0.041(11) 0.021(11) 0.039(11)
C31 0.094(14) 0.13(2) 0.075(13) 0.059(14) 0.050(12) 0.082(15)
C32 0.064(11) 0.115(18) 0.118(18) 0.071(16) 0.024(12) 0.060(12)
C33 0.30(5) 0.36(7) 0.13(3) 0.17(4) 0.15(4) 0.28(6)
C35 0.130(17) 0.17(2) 0.137(17) 0.103(16) 0.049(14) 0.049(13)
C36 0.20(3) 0.13(2) 0.20(3) 0.11(2) 0.03(2) 0.09(2)
C37 0.20(3) 0.20(2) 0.20(2) 0.12(2) 0.032(17) 0.088(17)
C38 0.30(4) 0.24(4) 0.32(4) 0.16(3) 0.04(3) 0.16(3)

loop_
_atom_type_symbol
_atom_type_description
_atom_type_scat_dispersion_real
_atom_type_scat_dispersion_imag
_atom_type_scat_source
C C 0.0033 0.0016 'International Tables Vol C Tables 4.2.6.8 and 6.1.1.4'
H H 0.0000 0.0000 'International Tables Vol C Tables 4.2.6.8 and 6.1.1.4'
N N 0.0061 0.0033 'International Tables Vol C Tables 4.2.6.8 and 6.1.1.4'
O O 0.0106 0.0060 'International Tables Vol C Tables 4.2.6.8 and 6.1.1.4'
F F 0.0171 0.0103 'International Tables Vol C Tables 4.2.6.8 and 6.1.1.4'
S S 0.1246 0.1234 'International Tables Vol C Tables 4.2.6.8 and 6.1.1.4'
Ir Ir -1.4442 7.9887 'International Tables Vol C Tables 4.2.6.8 and 6.1.1.4'

loop_
_geom_angle_atom_site_label_1
_geom_angle_atom_site_label_2
_geom_angle_atom_site_label_3
_geom_angle
_geom_angle_site_symmetry_1
_geom_angle_site_symmetry_3
C6 Ir1 O1 77.3(4) . .
C6 Ir1 N2 87.6(5) . .
O1 Ir1 N2 84.2(5) . .
C6 Ir1 C13 114.6(6) . .
O1 Ir1 C13 95.1(6) . .
N2 Ir1 C13 157.1(6) . .
C6 Ir1 C17 99.4(7) . .
O1 Ir1 C17 131.0(7) . .
N2 Ir1 C17 144.8(7) . .
C13 Ir1 C17 41.2(7) . .
C6 Ir1 C16 119.4(8) . .
O1 Ir1 C16 156.7(8) . .
N2 Ir1 C16 111.1(9) . .
C13 Ir1 C16 63.8(9) . .
C17 Ir1 C16 36.2(9) . .
C6 Ir1 C15 158.8(7) . .
O1 Ir1 C15 122.8(6) . .
N2 Ir1 C15 100.2(5) . .
C13 Ir1 C15 61.1(6) . .
C17 Ir1 C15 63.1(8) . .
C16 Ir1 C15 39.5(8) . .
C6 Ir1 C14 149.6(6) . .
O1 Ir1 C14 94.1(5) . .
N2 Ir1 C14 120.8(6) . .
C13 Ir1 C14 36.3(6) . .
C17 Ir1 C14 64.3(7) . .
C16 Ir1 C14 63.1(8) . .
C15 Ir1 C14 35.4(5) . .
C7 Ir2 N3 85.5(5) . 2_676
C7 Ir2 C26 112.7(6) . .
N3 Ir2 C26 160.9(5) 2_676 .
C7 Ir2 N1 76.6(5) . .
N3 Ir2 N1 85.8(5) 2_676 .
C26 Ir2 N1 103.4(6) . .
C7 Ir2 C24 112.8(7) . .
N3 Ir2 C24 103.5(6) 2_676 .
C26 Ir2 C24 65.1(6) . .
N1 Ir2 C24 167.0(6) . .
C7 Ir2 C25 95.9(6) . .
N3 Ir2 C25 137.7(5) 2_676 .
C26 Ir2 C25 39.0(6) . .
N1 Ir2 C25 135.7(6) . .
C24 Ir2 C25 37.6(6) . .
C7 Ir2 C23 151.8(7) . .
N3 Ir2 C23 99.8(5) 2_676 .
C26 Ir2 C23 61.5(6) . .
N1 Ir2 C23 131.2(6) . .
C24 Ir2 C23 39.0(7) . .
C25 Ir2 C23 61.6(6) . .
C7 Ir2 C27 150.2(6) . .
N3 Ir2 C27 124.2(5) 2_676 .
C26 Ir2 C27 37.7(6) . .
N1 Ir2 C27 103.9(6) . .
C24 Ir2 C27 63.4(6) . .
C25 Ir2 C27 62.5(6) . .
C23 Ir2 C27 34.8(6) . .
C5 N1 C1 121.4(14) . .
C5 N1 Ir2 114.7(10) . .
C1 N1 Ir2 123.9(12) . .
C9 N2 C12 118.8(13) . .
C9 N2 Ir1 116.8(11) . .
C12 N2 Ir1 124.3(9) . .
C11 N3 C10 117.1(14) . .
C11 N3 Ir2 120.6(11) . 2_676
C10 N3 Ir2 121.6(9) . 2_676
C35 N4 C39 117(3) . .
C35 N4 C37 119(3) . .
C39 N4 C37 101(3) . .
C35 N4 H4 106.4 . .
C39 N4 H4 106.4 . .
C37 N4 H4 106.4 . .
C8 O1 Ir1 115.4(8) . .
O3 S1 O4 100.9(18) . .
O3 S1 O5 126.5(17) . .
O4 S1 O5 110.4(16) . .
O3 S1 C33 108.3(18) . .
O4 S1 C33 99(2) . .
O5 S1 C33 108.2(15) . .
O6 S2 O7 116.9(15) . .
O6 S2 O8 115.2(16) . .
O7 S2 O8 113.0(19) . .
O6 S2 C34 107.2(15) . .
O7 S2 C34 103.7(17) . .
O8 S2 C34 98.1(18) . .
C2 C1 N1 121.9(17) . .
C2 C1 H1 119.0 . .
N1 C1 H1 119.0 . .
C1 C2 C3 119.8(16) . .
C1 C2 H2 120.1 . .
C3 C2 H2 120.1 . .
C2 C3 C4 118.1(15) . .
C2 C3 H3 121.0 . .
C4 C3 H3 121.0 . .
C3 C4 C5 120.2(16) . .
C3 C4 H4A 119.9 . .
C5 C4 H4A 119.9 . .
N1 C5 C4 118.4(14) . .
N1 C5 C6 116.7(13) . .
C4 C5 C6 124.6(14) . .
C7 C6 C5 111.9(13) . .
C7 C6 Ir1 117.4(11) . .
C5 C6 Ir1 130.6(10) . .
C6 C7 C8 112.4(13) . .
C6 C7 Ir2 119.8(11) . .
C8 C7 Ir2 127.7(10) . .
O2 C8 O1 119.2(13) . .
O2 C8 C7 123.3(14) . .
O1 C8 C7 116.8(12) . .
N2 C9 C10 119.1(16) . .
N2 C9 H9 120.5 . .
C10 C9 H9 120.5 . .
N3 C10 C9 121.5(14) . .
N3 C10 H10 119.3 . .
C9 C10 H10 119.3 . .
N3 C11 C12 122.7(16) . .
N3 C11 H11 118.7 . .
C12 C11 H11 118.7 . .
N2 C12 C11 120.5(13) . .
N2 C12 H12 119.8 . .
C11 C12 H12 119.8 . .
C14 C13 C18 121.3(17) . .
C14 C13 C17 109.2(17) . .
C18 C13 C17 129.0(19) . .
C14 C13 Ir1 77.5(9) . .
C18 C13 Ir1 126.0(13) . .
C17 C13 Ir1 69.8(10) . .
C15 C14 C13 107.4(15) . .
C15 C14 C19 125(2) . .
C13 C14 C19 127.7(18) . .
C15 C14 Ir1 70.5(9) . .
C13 C14 Ir1 66.1(8) . .
C19 C14 Ir1 124.0(13) . .
C14 C15 C16 109.8(17) . .
C14 C15 C20 134(2) . .
C16 C15 C20 117(2) . .
C14 C15 Ir1 74.1(9) . .
C16 C15 Ir1 69.6(10) . .
C20 C15 Ir1 119.6(12) . .
C17 C16 C15 106.6(19) . .
C17 C16 C21 131(3) . .
C15 C16 C21 122(2) . .
C17 C16 Ir1 69.1(11) . .
C15 C16 Ir1 70.9(10) . .
C21 C16 Ir1 126.9(17) . .
C16 C17 C13 107(2) . .
C16 C17 C22 128(2) . .
C13 C17 C22 125(2) . .
C16 C17 Ir1 74.7(14) . .
C13 C17 Ir1 69.0(9) . .
C22 C17 Ir1 127.5(13) . .
C13 C18 H18A 109.5 . .
C13 C18 H18B 109.5 . .
H18A C18 H18B 109.5 . .
C13 C18 H18C 109.5 . .
H18A C18 H18C 109.5 . .
H18B C18 H18C 109.5 . .
C14 C19 H19A 109.5 . .
C14 C19 H19B 109.5 . .
H19A C19 H19B 109.5 . .
C14 C19 H19C 109.5 . .
H19A C19 H19C 109.5 . .
H19B C19 H19C 109.5 . .
C15 C20 H20A 109.5 . .
C15 C20 H20B 109.5 . .
H20A C20 H20B 109.5 . .
C15 C20 H20C 109.5 . .
H20A C20 H20C 109.5 . .
H20B C20 H20C 109.5 . .
C16 C21 H21A 109.5 . .
C16 C21 H21B 109.5 . .
H21A C21 H21B 109.5 . .
C16 C21 H21C 109.5 . .
H21A C21 H21C 109.5 . .
H21B C21 H21C 109.5 . .
C17 C22 H22A 109.5 . .
C17 C22 H22B 109.5 . .
H22A C22 H22B 109.5 . .
C17 C22 H22C 109.5 . .
H22A C22 H22C 109.5 . .
H22B C22 H22C 109.5 . .
C27 C23 C24 112.5(14) . .
C27 C23 C28 124.1(18) . .
C24 C23 C28 123.4(18) . .
C27 C23 Ir2 75.5(11) . .
C24 C23 Ir2 68.1(9) . .
C28 C23 Ir2 125.0(13) . .
C25 C24 C23 104.6(14) . .
C25 C24 C29 126.5(18) . .
C23 C24 C29 127.0(16) . .
C25 C24 Ir2 73.5(10) . .
C23 C24 Ir2 72.8(9) . .
C29 C24 Ir2 130.1(13) . .
C30 C25 C24 125.6(16) . .
C30 C25 C26 127.3(17) . .
C24 C25 C26 106.7(15) . .
C30 C25 Ir2 124.3(12) . .
C24 C25 Ir2 68.9(10) . .
C26 C25 Ir2 66.1(9) . .
C27 C26 C25 108.9(14) . .
C27 C26 C31 125.5(15) . .
C25 C26 C31 124.0(16) . .
C27 C26 Ir2 78.4(10) . .
C25 C26 Ir2 74.9(10) . .
C31 C26 Ir2 124.9(13) . .
C23 C27 C26 105.3(14) . .
C23 C27 C32 131.0(17) . .
C26 C27 C32 123.7(16) . .
C23 C27 Ir2 69.7(10) . .
C26 C27 Ir2 63.9(9) . .
C32 C27 Ir2 128.3(13) . .
C23 C28 H28A 109.5 . .
C23 C28 H28B 109.5 . .
H28A C28 H28B 109.5 . .
C23 C28 H28C 109.5 . .
H28A C28 H28C 109.5 . .
H28B C28 H28C 109.5 . .
C24 C29 H29A 109.5 . .
C24 C29 H29B 109.5 . .
H29A C29 H29B 109.5 . .
C24 C29 H29C 109.5 . .
H29A C29 H29C 109.5 . .
H29B C29 H29C 109.5 . .
C25 C30 H30A 109.5 . .
C25 C30 H30B 109.5 . .
H30A C30 H30B 109.5 . .
C25 C30 H30C 109.5 . .
H30A C30 H30C 109.5 . .
H30B C30 H30C 109.5 . .
C26 C31 H31A 109.5 . .
C26 C31 H31B 109.5 . .
H31A C31 H31B 109.5 . .
C26 C31 H31C 109.5 . .
H31A C31 H31C 109.5 . .
H31B C31 H31C 109.5 . .
C27 C32 H32A 109.5 . .
C27 C32 H32B 109.5 . .
H32A C32 H32B 109.5 . .
C27 C32 H32C 109.5 . .
H32A C32 H32C 109.5 . .
H32B C32 H32C 109.5 . .
F3 C33 F2 100(3) . .
F3 C33 F1 102(3) . .
F2 C33 F1 104(3) . .
F3 C33 S1 112(4) . .
F2 C33 S1 119(3) . .
F1 C33 S1 118(2) . .
F5 C34 F4 108.7(18) . .
F5 C34 F6 108.1(19) . .
F4 C34 F6 112(2) . .
F5 C34 S2 112(2) . .
F4 C34 S2 115.4(19) . .
F6 C34 S2 100(2) . .
N4 C35 C36 115(3) . .
N4 C35 H35A 108.6 . .
C36 C35 H35A 108.6 . .
N4 C35 H35B 108.6 . .
C36 C35 H35B 108.6 . .
H35A C35 H35B 107.6 . .
C35 C36 H36A 109.5 . .
C35 C36 H36B 109.5 . .
H36A C36 H36B 109.5 . .
C35 C36 H36C 109.5 . .
H36A C36 H36C 109.5 . .
H36B C36 H36C 109.5 . .
C38 C37 N4 119(4) . .
C38 C37 H37A 107.4 . .
N4 C37 H37A 107.4 . .
C38 C37 H37B 107.4 . .
N4 C37 H37B 107.4 . .
H37A C37 H37B 107.0 . .
C37 C38 H38A 109.5 . .
C37 C38 H38B 109.5 . .
H38A C38 H38B 109.5 . .
C37 C38 H38C 109.5 . .
H38A C38 H38C 109.5 . .
H38B C38 H38C 109.5 . .
N4 C39 C40 111(4) . .
N4 C39 H39A 109.3 . .
C40 C39 H39A 109.3 . .
N4 C39 H39B 109.3 . .
C40 C39 H39B 109.3 . .
H39A C39 H39B 108.0 . .
C39 C40 H40A 109.5 . .
C39 C40 H40B 109.5 . .
H40A C40 H40B 109.5 . .
C39 C40 H40C 109.5 . .
H40A C40 H40C 109.5 . .
H40B C40 H40C 109.5 . .

loop_
_geom_bond_atom_site_label_1
_geom_bond_atom_site_label_2
_geom_bond_distance
_geom_bond_site_symmetry_2
Ir1 C6 2.032(14) .
Ir1 O1 2.090(10) .
Ir1 N2 2.090(12) .
Ir1 C13 2.096(15) .
Ir1 C17 2.107(19) .
Ir1 C16 2.176(19) .
Ir1 C15 2.194(17) .
Ir1 C14 2.238(14) .
Ir2 C7 1.996(13) .
Ir2 N3 2.082(11) 2_676
Ir2 C26 2.101(16) .
Ir2 N1 2.116(13) .
Ir2 C24 2.158(16) .
Ir2 C25 2.218(19) .
Ir2 C23 2.222(17) .
Ir2 C27 2.293(17) .
N1 C5 1.315(19) .
N1 C1 1.341(19) .
N2 C9 1.306(19) .
N2 C12 1.331(19) .
N3 C11 1.257(18) .
N3 C10 1.36(2) .
N3 Ir2 2.083(11) 2_676
N4 C35 1.36(3) .
N4 C39 1.36(4) .
N4 C37 1.485(19) .
N4 H4 0.9800 .
O1 C8 1.302(18) .
O2 C8 1.207(17) .
O3 S1 1.35(3) .
O4 S1 1.38(2) .
O5 S1 1.382(14) .
O6 S2 1.401(15) .
O7 S2 1.40(2) .
O8 S2 1.45(3) .
S1 C33 1.65(4) .
S2 C34 1.741(19) .
F1 C33 1.34(4) .
F2 C33 1.320(19) .
F3 C33 1.31(5) .
F4 C34 1.306(18) .
F5 C34 1.292(19) .
F6 C34 1.311(19) .
C1 C2 1.32(2) .
C1 H1 0.9300 .
C2 C3 1.37(3) .
C2 H2 0.9300 .
C3 C4 1.38(2) .
C3 H3 0.9300 .
C4 C5 1.39(2) .
C4 H4A 0.9300 .
C5 C6 1.450(19) .
C6 C7 1.36(2) .
C7 C8 1.465(19) .
C9 C10 1.37(2) .
C9 H9 0.9300 .
C10 H10 0.9300 .
C11 C12 1.36(2) .
C11 H11 0.9300 .
C12 H12 0.9300 .
C13 C14 1.36(2) .
C13 C18 1.38(3) .
C13 C17 1.48(3) .
C14 C15 1.349(16) .
C14 C19 1.51(3) .
C15 C16 1.48(3) .
C15 C20 1.548(17) .
C16 C17 1.33(3) .
C16 C21 1.56(3) .
C17 C22 1.48(3) .
C18 H18A 0.9600 .
C18 H18B 0.9600 .
C18 H18C 0.9600 .
C19 H19A 0.9600 .
C19 H19B 0.9600 .
C19 H19C 0.9600 .
C20 H20A 0.9600 .
C20 H20B 0.9600 .
C20 H20C 0.9600 .
C21 H21A 0.9600 .
C21 H21B 0.9600 .
C21 H21C 0.9600 .
C22 H22A 0.9600 .
C22 H22B 0.9600 .
C22 H22C 0.9600 .
C23 C27 1.35(2) .
C23 C24 1.46(3) .
C23 C28 1.50(2) .
C24 C25 1.41(2) .
C24 C29 1.47(2) .
C25 C30 1.39(2) .
C25 C26 1.45(2) .
C26 C27 1.43(2) .
C26 C31 1.49(2) .
C27 C32 1.47(2) .
C28 H28A 0.9600 .
C28 H28B 0.9600 .
C28 H28C 0.9600 .
C29 H29A 0.9600 .
C29 H29B 0.9600 .
C29 H29C 0.9600 .
C30 H30A 0.9600 .
C30 H30B 0.9600 .
C30 H30C 0.9600 .
C31 H31A 0.9600 .
C31 H31B 0.9600 .
C31 H31C 0.9600 .
C32 H32A 0.9600 .
C32 H32B 0.9600 .
C32 H32C 0.9600 .
C35 C36 1.48(4) .
C35 H35A 0.9700 .
C35 H35B 0.9700 .
C36 H36A 0.9600 .
C36 H36B 0.9600 .
C36 H36C 0.9600 .
C37 C38 1.45(6) .
C37 H37A 0.9700 .
C37 H37B 0.9700 .
C38 H38A 0.9600 .
C38 H38B 0.9600 .
C38 H38C 0.9600 .
C39 C40 1.543(19) .
C39 H39A 0.9700 .
C39 H39B 0.9700 .
C40 H40A 0.9600 .
C40 H40B 0.9600 .
C40 H40C 0.9600 .

loop_
_geom_hbond_atom_site_label_D
_geom_hbond_atom_site_label_H
_geom_hbond_atom_site_label_A
_geom_hbond_distance_DH
_geom_hbond_distance_HA
_geom_hbond_distance_DA
_geom_hbond_angle_DHA
_geom_hbond_site_symmetry_A
N4 H4 O2 0.98 1.73 2.703(19) 172.0 .
C10 H10 O6 0.93 2.38 3.24(3) 154.1 .
C11 H11 O2 0.93 2.37 3.20(2) 149.7 2_676
C35 H35A O4 0.97 2.19 3.15(4) 170.6 1_455
C35 H35B O4 0.97 2.42 3.33(4) 155.9 2_666

loop_
_geom_torsion_atom_site_label_1
_geom_torsion_atom_site_label_2
_geom_torsion_atom_site_label_3
_geom_torsion_atom_site_label_4
_geom_torsion
_geom_torsion_site_symmetry_1
C5 N1 C1 C2 0(3) .
Ir2 N1 C1 C2 177.8(15) .
N1 C1 C2 C3 3(3) .
C1 C2 C3 C4 -2(3) .
C2 C3 C4 C5 -2(3) .
C1 N1 C5 C4 -5(2) .
Ir2 N1 C5 C4 177.6(12) .
C1 N1 C5 C6 -178.3(14) .
Ir2 N1 C5 C6 4.1(17) .
C3 C4 C5 N1 6(3) .
C3 C4 C5 C6 178.7(16) .
N1 C5 C6 C7 0(2) .
C4 C5 C6 C7 -172.9(16) .
N1 C5 C6 Ir1 -178.6(11) .
C4 C5 C6 Ir1 8(2) .
C5 C6 C7 C8 173.0(11) .
Ir1 C6 C7 C8 -8.1(18) .
C5 C6 C7 Ir2 -4.8(19) .
Ir1 C6 C7 Ir2 174.2(6) .
Ir1 O1 C8 O2 173.9(11) .
Ir1 O1 C8 C7 2.8(17) .
C6 C7 C8 O2 -167.5(15) .
Ir2 C7 C8 O2 10(2) .
C6 C7 C8 O1 3(2) .
Ir2 C7 C8 O1 -179.2(11) .
C12 N2 C9 C10 3(2) .
Ir1 N2 C9 C10 179.0(12) .
C11 N3 C10 C9 8(2) .
Ir2 N3 C10 C9 178.0(12) 2_676
N2 C9 C10 N3 -7(3) .
C10 N3 C11 C12 -5(2) .
Ir2 N3 C11 C12 -175.4(12) 2_676
C9 N2 C12 C11 -1(2) .
Ir1 N2 C12 C11 -176.0(11) .
N3 C11 C12 N2 2(2) .
C18 C13 C14 C15 -176.6(16) .
C17 C13 C14 C15 -4.5(18) .
Ir1 C13 C14 C15 58.6(12) .
C18 C13 C14 C19 9(3) .
C17 C13 C14 C19 -178.7(16) .
Ir1 C13 C14 C19 -115.5(18) .
C18 C13 C14 Ir1 124.7(17) .
C17 C13 C14 Ir1 -63.1(10) .
C13 C14 C15 C16 5(2) .
C19 C14 C15 C16 179.3(17) .
Ir1 C14 C15 C16 60.8(13) .
C13 C14 C15 C20 -171.9(19) .
C19 C14 C15 C20 2(3) .
Ir1 C14 C15 C20 -116(2) .
C13 C14 C15 Ir1 -55.9(11) .
C19 C14 C15 Ir1 118.5(17) .
C14 C15 C16 C17 -3(2) .
C20 C15 C16 C17 174.0(17) .
Ir1 C15 C16 C17 60.2(13) .
C14 C15 C16 C21 174.2(19) .
C20 C15 C16 C21 -8(3) .
Ir1 C15 C16 C21 -122(2) .
C14 C15 C16 Ir1 -63.6(13) .
C20 C15 C16 Ir1 113.8(15) .
C15 C16 C17 C13 1(2) .
C21 C16 C17 C13 -177(2) .
Ir1 C16 C17 C13 62.0(11) .
C15 C16 C17 C22 172.6(17) .
C21 C16 C17 C22 -5(4) .
Ir1 C16 C17 C22 -126(2) .
C15 C16 C17 Ir1 -61.4(13) .
C21 C16 C17 Ir1 121(3) .
C14 C13 C17 C16 2.4(19) .
C18 C13 C17 C16 173.8(19) .
Ir1 C13 C17 C16 -65.8(14) .
C14 C13 C17 C22 -170.0(17) .
C18 C13 C17 C22 1(3) .
Ir1 C13 C17 C22 121.9(17) .
C14 C13 C17 Ir1 68.2(11) .
C18 C13 C17 Ir1 -120.5(18) .
C27 C23 C24 C25 4(2) .
C28 C23 C24 C25 -174.4(17) .
Ir2 C23 C24 C25 67.2(11) .
C27 C23 C24 C29 169.5(18) .
C28 C23 C24 C29 -9(3) .
Ir2 C23 C24 C29 -127.7(19) .
C27 C23 C24 Ir2 -62.8(14) .
C28 C23 C24 Ir2 118.4(17) .
C23 C24 C25 C30 175.4(17) .
C29 C24 C25 C30 10(3) .
Ir2 C24 C25 C30 -117.9(18) .
C23 C24 C25 C26 -11.4(18) .
C29 C24 C25 C26 -176.6(17) .
Ir2 C24 C25 C26 55.3(12) .
C23 C24 C25 Ir2 -66.7(11) .
C29 C24 C25 Ir2 128.1(19) .
C30 C25 C26 C27 -172.2(17) .
C24 C25 C26 C27 14.8(19) .
Ir2 C25 C26 C27 71.8(12) .
C30 C25 C26 C31 -6(3) .
C24 C25 C26 C31 -179.2(17) .
Ir2 C25 C26 C31 -122.2(18) .
C30 C25 C26 Ir2 116.0(18) .
C24 C25 C26 Ir2 -57.0(12) .
C24 C23 C27 C26 5(2) .
C28 C23 C27 C26 -176.6(17) .
Ir2 C23 C27 C26 -53.9(12) .
C24 C23 C27 C32 -177.8(19) .
C28 C23 C27 C32 1(3) .
Ir2 C23 C27 C32 124(2) .
C24 C23 C27 Ir2 58.5(13) .
C28 C23 C27 Ir2 -122.7(18) .
C25 C26 C27 C23 -12(2) .
C31 C26 C27 C23 -177.5(19) .
Ir2 C26 C27 C23 57.6(13) .
C25 C26 C27 C32 170.4(17) .
C31 C26 C27 C32 5(3) .
Ir2 C26 C27 C32 -120.2(18) .
C25 C26 C27 Ir2 -69.4(12) .
C31 C26 C27 Ir2 124.8(19) .
O3 S1 C33 F3 69(3) .
O4 S1 C33 F3 174(3) .
O5 S1 C33 F3 -71(4) .
O3 S1 C33 F2 -46(4) .
O4 S1 C33 F2 59(4) .
O5 S1 C33 F2 174(3) .
O3 S1 C33 F1 -173(3) .
O4 S1 C33 F1 -68(3) .
O5 S1 C33 F1 47(4) .
O6 S2 C34 F5 -48(2) .
O7 S2 C34 F5 76(3) .
O8 S2 C34 F5 -168(2) .
O6 S2 C34 F4 -173(2) .
O7 S2 C34 F4 -49(3) .
O8 S2 C34 F4 67(2) .
O6 S2 C34 F6 66(2) .
O7 S2 C34 F6 -170(2) .
O8 S2 C34 F6 -53(2) .
C39 N4 C35 C36 177(3) .
C37 N4 C35 C36 56(4) .
C35 N4 C37 C38 62(5) .
C39 N4 C37 C38 -67(5) .
C35 N4 C39 C40 71(4) .
C37 N4 C39 C40 -158(4) .

loop_
_platon_squeeze_void_nr
_platon_squeeze_void_average_x
_platon_squeeze_void_average_y
_platon_squeeze_void_average_z
_platon_squeeze_void_volume
_platon_squeeze_void_count_electrons
1 0.000 0.000 0.000 367.2 27.1
